data_4339852
loop_
_publ_author_name
'Farrell, Joshua R.'
'Lavoie, David P.'
'Pennell, Ryan T.'
'Cetin, Anil'
'Shaw, Janet L.'
'Ziegler, Christopher J.'

_publ_section_title
;
 Electrochromic polymer films containing Re(I) and Pt(II) metal centers.
;
_journal_issue 17
_journal_name_full 'Inorganic chemistry'
_journal_page_first 6840
_journal_page_last 6842
_journal_paper_doi 10.1021/ic700635h
_journal_volume 46
_journal_year 2007
_chemical_formula_sum 'C24 H40 F6 N2 O6 P2 Pt S2'
_chemical_formula_weight 887.73
_chemical_name_systematic
;
 cis-bis(triethylphosphine)dipyridalplatinum(II) triflate
;
_space_group_IT_number 14
_symmetry_cell_setting monoclinic
_symmetry_space_group_name_Hall '-P 2ybc'
_symmetry_space_group_name_H-M 'P 1 21/c 1'
_atom_sites_solution_hydrogens geom
_atom_sites_solution_primary direct
_atom_sites_solution_secondary difmap
_audit_creation_method SHELXL-97
_cell_angle_alpha 90.00
_cell_angle_beta 102.9440(10)
_cell_angle_gamma 90.00
_cell_formula_units_Z 4
_cell_length_a 19.0652(16)
_cell_length_b 9.4991(8)
_cell_length_c 18.7216(16)
_cell_measurement_reflns_used 7709
_cell_measurement_temperature 100(2)
_cell_measurement_theta_max 26.46
_cell_measurement_theta_min 2.19
_cell_volume 3304.4(5)
_computing_cell_refinement 'Bruker SMART'
_computing_data_collection 'Bruker SMART'
_computing_data_reduction 'Bruker SAINT'
_computing_molecular_graphics 'Bruker SHELXTL'
_computing_publication_material 'Bruker SHELXTL'
_computing_structure_refinement 'SHELXL-97 (Sheldrick, 1997)'
_computing_structure_solution 'SHELXS-97 (Sheldrick, 1990)'
_diffrn_ambient_temperature 100(2)
_diffrn_measured_fraction_theta_full 0.944
_diffrn_measured_fraction_theta_max 0.944
_diffrn_measurement_device_type 'CCD area detector'
_diffrn_measurement_method 'phi and omega scans'
_diffrn_radiation_monochromator graphite
_diffrn_radiation_source 'fine-focus sealed tube'
_diffrn_radiation_type MoK\a
_diffrn_radiation_wavelength 0.71073
_diffrn_reflns_av_R_equivalents 0.0412
_diffrn_reflns_av_sigmaI/netI 0.0449
_diffrn_reflns_limit_h_max 24
_diffrn_reflns_limit_h_min -25
_diffrn_reflns_limit_k_max 12
_diffrn_reflns_limit_k_min -12
_diffrn_reflns_limit_l_max 24
_diffrn_reflns_limit_l_min -23
_diffrn_reflns_number 27805
_diffrn_reflns_theta_full 28.30
_diffrn_reflns_theta_max 28.30
_diffrn_reflns_theta_min 1.10
_exptl_absorpt_coefficient_mu 4.543
_exptl_absorpt_correction_T_max 0.9560
_exptl_absorpt_correction_T_min 0.7242
_exptl_absorpt_correction_type multi-scan
_exptl_crystal_colour colorless
_exptl_crystal_density_diffrn 1.784
_exptl_crystal_density_meas 0
_exptl_crystal_density_method 'not measured'
_exptl_crystal_description plate
_exptl_crystal_F_000 1760
_exptl_crystal_size_max 0.10
_exptl_crystal_size_mid 0.05
_exptl_crystal_size_min 0.01
_refine_diff_density_max 1.617
_refine_diff_density_min -1.915
_refine_diff_density_rms 0.138
_refine_ls_extinction_method none
_refine_ls_goodness_of_fit_ref 1.042
_refine_ls_hydrogen_treatment constr
_refine_ls_matrix_type full
_refine_ls_number_parameters 394
_refine_ls_number_reflns 7768
_refine_ls_number_restraints 0
_refine_ls_restrained_S_all 1.042
_refine_ls_R_factor_all 0.0410
_refine_ls_R_factor_gt 0.0322
_refine_ls_shift/su_max 0.001
_refine_ls_shift/su_mean 0.000
_refine_ls_structure_factor_coef Fsqd
_refine_ls_weighting_details 'calc w=1/[\s^2^(Fo^2^)+(0.0275P)^2^+9.4245P] where P=(Fo^2^+2Fc^2^)/3'
_refine_ls_weighting_scheme calc
_refine_ls_wR_factor_gt 0.0735
_refine_ls_wR_factor_ref 0.0773
_reflns_number_gt 6652
_reflns_number_total 7768
_reflns_threshold_expression >2sigma(I)
_cod_data_source_file ic700635h-file003.cif
_cod_data_source_block 4
_cod_depositor_comments
;
The following automatic conversions were performed:

'_symmetry_cell_setting' value 'Monoclinic' changed to 'monoclinic'
according to
/usr/data/users/saulius/automatic-downloads/retrospective/ACS/lib/dictionaries/cif_core.dic
dictionary named 'cif_core.dic' version 2.4.2 from 2011-04-26.

Automatic conversion script
Id: cif_fix_values 2281 2013-09-26 08:29:07Z andrius 
;
_cod_original_sg_symbol_H-M P2(1)/c
_cod_database_code 4339852

loop_
_symmetry_equiv_pos_as_xyz
'x, y, z'
'-x, y+1/2, -z+1/2'
'-x, -y, -z'
'x, -y-1/2, z-1/2'

loop_
_atom_site_label
_atom_site_type_symbol
_atom_site_fract_x
_atom_site_fract_y
_atom_site_fract_z
_atom_site_U_iso_or_equiv
_atom_site_adp_type
_atom_site_occupancy
_atom_site_symmetry_multiplicity
_atom_site_calc_flag
_atom_site_refinement_flags
C1 C 0.7191(2) -0.1588(5) 0.1535(2) 0.0215(9) Uani 1 1 d .
H1 H 0.7592 -0.1016 0.1749 0.026 Uiso 1 1 calc R
C2 C 0.6880(2) -0.2423(5) 0.1981(2) 0.0273(10) Uani 1 1 d .
H2 H 0.7062 -0.2423 0.2497 0.033 Uiso 1 1 calc R
C3 C 0.6303(2) -0.3259(5) 0.1667(3) 0.0302(10) Uani 1 1 d .
H3 H 0.6079 -0.3834 0.1967 0.036 Uiso 1 1 calc R
C4 C 0.6051(2) -0.3258(5) 0.0920(3) 0.0259(10) Uani 1 1 d .
H4 H 0.5656 -0.3836 0.0696 0.031 Uiso 1 1 calc R
C5 C 0.6383(2) -0.2401(4) 0.0502(2) 0.0190(8) Uani 1 1 d .
H5 H 0.6214 -0.2403 -0.0016 0.023 Uiso 1 1 calc R
C6 C 0.8713(2) -0.2207(5) 0.0709(2) 0.0239(9) Uani 1 1 d .
H6 H 0.8808 -0.1505 0.1079 0.029 Uiso 1 1 calc R
C7 C 0.9198(2) -0.3303(5) 0.0737(3) 0.0276(10) Uani 1 1 d .
H7 H 0.9626 -0.3341 0.1111 0.033 Uiso 1 1 calc R
C8 C 0.9042(2) -0.4338(5) 0.0208(3) 0.0288(10) Uani 1 1 d .
H8 H 0.9370 -0.5091 0.0209 0.035 Uiso 1 1 calc R
C9 C 0.8409(2) -0.4279(4) -0.0324(3) 0.0243(9) Uani 1 1 d .
H9 H 0.8289 -0.5002 -0.0681 0.029 Uiso 1 1 calc R
C10 C 0.7953(2) -0.3142(4) -0.0324(2) 0.0199(8) Uani 1 1 d .
H10 H 0.7516 -0.3092 -0.0686 0.024 Uiso 1 1 calc R
C11 C 0.6291(2) 0.1313(4) 0.0986(2) 0.0203(8) Uani 1 1 d .
H11A H 0.6007 0.0433 0.0907 0.024 Uiso 1 1 calc R
H11B H 0.6664 0.1202 0.1444 0.024 Uiso 1 1 calc R
C12 C 0.5794(3) 0.2521(5) 0.1087(3) 0.0281(10) Uani 1 1 d .
H12A H 0.6077 0.3385 0.1209 0.042 Uiso 1 1 calc R
H12B H 0.5556 0.2291 0.1485 0.042 Uiso 1 1 calc R
H12C H 0.5430 0.2662 0.0632 0.042 Uiso 1 1 calc R
C13 C 0.7170(2) 0.3254(4) 0.0401(2) 0.0204(8) Uani 1 1 d .
H13A H 0.7422 0.3467 0.0005 0.024 Uiso 1 1 calc R
H13B H 0.6795 0.3982 0.0386 0.024 Uiso 1 1 calc R
C14 C 0.7710(2) 0.3338(5) 0.1140(2) 0.0289(10) Uani 1 1 d .
H14A H 0.7452 0.3291 0.1537 0.043 Uiso 1 1 calc R
H14B H 0.7975 0.4228 0.1171 0.043 Uiso 1 1 calc R
H14C H 0.8049 0.2550 0.1184 0.043 Uiso 1 1 calc R
C15 C 0.6009(2) 0.1783(4) -0.0573(2) 0.0200(8) Uani 1 1 d .
H15A H 0.5690 0.2544 -0.0471 0.024 Uiso 1 1 calc R
H15B H 0.6213 0.2086 -0.0990 0.024 Uiso 1 1 calc R
C16 C 0.5559(2) 0.0446(5) -0.0792(2) 0.0238(9) Uani 1 1 d .
H16A H 0.5861 -0.0288 -0.0935 0.036 Uiso 1 1 calc R
H16B H 0.5157 0.0657 -0.1205 0.036 Uiso 1 1 calc R
H16C H 0.5371 0.0117 -0.0375 0.036 Uiso 1 1 calc R
C17 C 0.8773(2) 0.1923(5) -0.0165(3) 0.0240(9) Uani 1 1 d .
H17A H 0.9019 0.2319 -0.0533 0.029 Uiso 1 1 calc R
H17B H 0.8556 0.2716 0.0053 0.029 Uiso 1 1 calc R
C18 C 0.9333(2) 0.1206(5) 0.0438(3) 0.0348(11) Uani 1 1 d .
H18A H 0.9122 0.1013 0.0860 0.052 Uiso 1 1 calc R
H18B H 0.9751 0.1826 0.0589 0.052 Uiso 1 1 calc R
H18C H 0.9485 0.0319 0.0252 0.052 Uiso 1 1 calc R
C19 C 0.7539(2) 0.1809(4) -0.1366(2) 0.0215(9) Uani 1 1 d .
H19A H 0.7274 0.2539 -0.1156 0.026 Uiso 1 1 calc R
H19B H 0.7873 0.2295 -0.1620 0.026 Uiso 1 1 calc R
C20 C 0.7005(3) 0.0951(5) -0.1923(2) 0.0292(10) Uani 1 1 d .
H20A H 0.7267 0.0342 -0.2197 0.044 Uiso 1 1 calc R
H20B H 0.6690 0.1588 -0.2264 0.044 Uiso 1 1 calc R
H20C H 0.6713 0.0370 -0.1668 0.044 Uiso 1 1 calc R
C21 C 0.8512(3) -0.0526(5) -0.1096(3) 0.0257(10) Uani 1 1 d .
H21A H 0.8853 -0.1077 -0.0723 0.031 Uiso 1 1 calc R
H21B H 0.8147 -0.1189 -0.1367 0.031 Uiso 1 1 calc R
C22 C 0.8926(3) 0.0109(6) -0.1636(3) 0.0412(14) Uani 1 1 d .
H22A H 0.8591 0.0623 -0.2021 0.062 Uiso 1 1 calc R
H22B H 0.9156 -0.0647 -0.1857 0.062 Uiso 1 1 calc R
H22C H 0.9295 0.0757 -0.1374 0.062 Uiso 1 1 calc R
C23 C 0.5507(2) 0.4990(4) 0.7879(2) 0.0206(9) Uani 1 1 d .
C24 C 0.9621(4) 0.9085(6) 0.2891(3) 0.0569(19) Uani 1 1 d .
F1 F 0.58462(15) 0.5173(3) 0.73360(14) 0.0318(6) Uani 1 1 d .
F2 F 0.48801(14) 0.5663(3) 0.76987(14) 0.0299(6) Uani 1 1 d .
F3 F 0.53646(14) 0.3617(3) 0.79044(14) 0.0301(6) Uani 1 1 d .
F4 F 0.9839(3) 0.8632(4) 0.3571(2) 0.1015(19) Uani 1 1 d .
F5 F 1.0149(2) 0.9902(6) 0.2759(3) 0.0915(16) Uani 1 1 d .
F6 F 0.9551(3) 0.8026(5) 0.2435(2) 0.110(2) Uani 1 1 d .
N1 N 0.69397(17) -0.1564(3) 0.08025(18) 0.0165(7) Uani 1 1 d .
N2 N 0.81157(17) -0.2108(3) 0.01756(18) 0.0165(7) Uani 1 1 d .
O1 O 0.61550(17) 0.7082(3) 0.86359(17) 0.0266(7) Uani 1 1 d .
O2 O 0.66988(16) 0.4765(3) 0.88245(18) 0.0254(7) Uani 1 1 d .
O3 O 0.56148(18) 0.5274(3) 0.92606(17) 0.0262(7) Uani 1 1 d .
O4 O 0.9008(2) 1.1176(5) 0.3322(3) 0.0640(14) Uani 1 1 d .
O5 O 0.8341(3) 0.8990(8) 0.2994(2) 0.103(2) Uani 1 1 d .
O6 O 0.8637(2) 1.0473(4) 0.2033(2) 0.0512(11) Uani 1 1 d .
P1 P 0.80601(6) 0.07525(11) -0.06245(6) 0.0178(2) Uani 1 1 d .
P2 P 0.67373(5) 0.15363(11) 0.02264(6) 0.0151(2) Uani 1 1 d .
Pt1 Pt 0.745635(8) -0.033254(15) 0.014061(8) 0.01402(5) Uani 1 1 d .
S1 S 0.60547(6) 0.55986(10) 0.87509(6) 0.0187(2) Uani 1 1 d .
S2 S 0.88041(7) 1.00824(17) 0.27996(8) 0.0431(3) Uani 1 1 d .

loop_
_atom_site_aniso_label
_atom_site_aniso_U_11
_atom_site_aniso_U_22
_atom_site_aniso_U_33
_atom_site_aniso_U_23
_atom_site_aniso_U_13
_atom_site_aniso_U_12
C1 0.019(2) 0.027(2) 0.018(2) 0.0030(17) 0.0035(16) 0.0045(17)
C2 0.027(2) 0.035(3) 0.021(2) 0.0057(19) 0.0072(18) 0.008(2)
C3 0.028(2) 0.031(2) 0.035(3) 0.013(2) 0.015(2) 0.004(2)
C4 0.023(2) 0.020(2) 0.036(3) 0.0025(19) 0.012(2) 0.0007(18)
C5 0.0156(19) 0.019(2) 0.024(2) -0.0022(16) 0.0062(16) -0.0008(16)
C6 0.022(2) 0.025(2) 0.022(2) 0.0019(17) -0.0007(17) 0.0009(18)
C7 0.024(2) 0.027(2) 0.029(2) 0.0049(19) 0.0010(19) 0.0058(19)
C8 0.026(2) 0.018(2) 0.044(3) 0.0035(19) 0.011(2) 0.0079(18)
C9 0.032(2) 0.016(2) 0.030(2) -0.0006(17) 0.018(2) 0.0008(18)
C10 0.021(2) 0.019(2) 0.021(2) 0.0034(16) 0.0068(17) -0.0012(16)
C11 0.024(2) 0.020(2) 0.020(2) 0.0009(16) 0.0113(17) 0.0010(17)
C12 0.035(3) 0.026(2) 0.030(2) 0.0038(19) 0.020(2) 0.008(2)
C13 0.020(2) 0.018(2) 0.025(2) -0.0010(16) 0.0080(17) 0.0025(16)
C14 0.030(2) 0.032(3) 0.025(2) -0.0049(19) 0.0058(19) -0.007(2)
C15 0.0158(19) 0.025(2) 0.020(2) 0.0024(17) 0.0053(16) 0.0054(16)
C16 0.019(2) 0.032(2) 0.020(2) 0.0012(18) 0.0032(17) -0.0036(18)
C17 0.0155(19) 0.023(2) 0.035(3) -0.0017(18) 0.0085(18) -0.0026(17)
C18 0.023(2) 0.031(3) 0.046(3) -0.007(2) 0.000(2) 0.001(2)
C19 0.024(2) 0.022(2) 0.022(2) 0.0025(17) 0.0120(17) 0.0015(17)
C20 0.032(2) 0.034(3) 0.022(2) 0.001(2) 0.0079(19) 0.001(2)
C21 0.032(2) 0.022(2) 0.028(2) 0.0032(18) 0.017(2) 0.0034(18)
C22 0.053(3) 0.036(3) 0.048(3) 0.011(2) 0.039(3) 0.015(2)
C23 0.020(2) 0.023(2) 0.020(2) -0.0011(16) 0.0075(17) 0.0036(16)
C24 0.102(6) 0.030(3) 0.030(3) -0.003(2) -0.005(3) 0.008(3)
F1 0.0326(15) 0.0458(17) 0.0197(13) -0.0030(12) 0.0119(11) -0.0032(13)
F2 0.0220(13) 0.0362(15) 0.0285(14) 0.0000(12) -0.0008(11) 0.0068(11)
F3 0.0352(15) 0.0231(13) 0.0300(14) -0.0042(11) 0.0032(12) -0.0036(11)
F4 0.176(5) 0.059(3) 0.046(2) 0.011(2) -0.026(3) 0.018(3)
F5 0.048(2) 0.164(5) 0.071(3) -0.029(3) 0.030(2) 0.001(3)
F6 0.180(5) 0.061(3) 0.068(3) -0.032(2) -0.018(3) 0.052(3)
N1 0.0152(16) 0.0157(16) 0.0201(17) 0.0030(13) 0.0073(13) 0.0031(13)
N2 0.0148(15) 0.0181(17) 0.0180(17) 0.0024(13) 0.0064(13) 0.0017(13)
O1 0.0347(18) 0.0172(15) 0.0267(17) -0.0002(12) 0.0045(14) 0.0002(13)
O2 0.0201(15) 0.0250(16) 0.0298(17) -0.0006(13) 0.0031(13) 0.0035(13)
O3 0.0334(18) 0.0280(17) 0.0205(16) 0.0026(13) 0.0128(14) 0.0049(14)
O4 0.056(3) 0.064(3) 0.064(3) -0.039(2) -0.003(2) 0.022(2)
O5 0.075(4) 0.201(7) 0.038(3) -0.027(4) 0.020(2) -0.090(4)
O6 0.058(3) 0.040(2) 0.045(2) 0.0003(18) -0.010(2) 0.0072(19)
P1 0.0169(5) 0.0170(5) 0.0213(5) 0.0017(4) 0.0085(4) 0.0020(4)
P2 0.0147(5) 0.0153(5) 0.0165(5) 0.0010(4) 0.0058(4) 0.0025(4)
Pt1 0.01302(8) 0.01462(8) 0.01510(8) 0.00086(6) 0.00458(5) 0.00172(6)
S1 0.0213(5) 0.0173(5) 0.0174(5) -0.0003(4) 0.0041(4) 0.0019(4)
S2 0.0281(6) 0.0677(10) 0.0337(7) -0.0221(7) 0.0074(6) -0.0021(6)

loop_
_atom_type_symbol
_atom_type_description
_atom_type_scat_dispersion_real
_atom_type_scat_dispersion_imag
_atom_type_scat_source
C C 0.0033 0.0016 'International Tables Vol C Tables 4.2.6.8 and 6.1.1.4'
H H 0.0000 0.0000 'International Tables Vol C Tables 4.2.6.8 and 6.1.1.4'
N N 0.0061 0.0033 'International Tables Vol C Tables 4.2.6.8 and 6.1.1.4'
O O 0.0106 0.0060 'International Tables Vol C Tables 4.2.6.8 and 6.1.1.4'
F F 0.0171 0.0103 'International Tables Vol C Tables 4.2.6.8 and 6.1.1.4'
P P 0.1023 0.0942 'International Tables Vol C Tables 4.2.6.8 and 6.1.1.4'
S S 0.1246 0.1234 'International Tables Vol C Tables 4.2.6.8 and 6.1.1.4'
Pt Pt -1.7033 8.3905 'International Tables Vol C Tables 4.2.6.8 and 6.1.1.4'

loop_
_geom_angle_atom_site_label_1
_geom_angle_atom_site_label_2
_geom_angle_atom_site_label_3
_geom_angle
N1 C1 C2 121.6(4)
N1 C1 H1 119.2
C2 C1 H1 119.2
C3 C2 C1 118.9(4)
C3 C2 H2 120.5
C1 C2 H2 120.5
C4 C3 C2 119.8(4)
C4 C3 H3 120.1
C2 C3 H3 120.1
C3 C4 C5 118.6(4)
C3 C4 H4 120.7
C5 C4 H4 120.7
N1 C5 C4 122.1(4)
N1 C5 H5 119.0
C4 C5 H5 119.0
N2 C6 C7 122.0(4)
N2 C6 H6 119.0
C7 C6 H6 119.0
C8 C7 C6 118.3(4)
C8 C7 H7 120.9
C6 C7 H7 120.9
C7 C8 C9 120.0(4)
C7 C8 H8 120.0
C9 C8 H8 120.0
C8 C9 C10 118.6(4)
C8 C9 H9 120.7
C10 C9 H9 120.7
N2 C10 C9 121.4(4)
N2 C10 H10 119.3
C9 C10 H10 119.3
C12 C11 P2 114.8(3)
C12 C11 H11A 108.6
P2 C11 H11A 108.6
C12 C11 H11B 108.6
P2 C11 H11B 108.6
H11A C11 H11B 107.5
C11 C12 H12A 109.5
C11 C12 H12B 109.5
H12A C12 H12B 109.5
C11 C12 H12C 109.5
H12A C12 H12C 109.5
H12B C12 H12C 109.5
C14 C13 P2 113.2(3)
C14 C13 H13A 108.9
P2 C13 H13A 108.9
C14 C13 H13B 108.9
P2 C13 H13B 108.9
H13A C13 H13B 107.7
C13 C14 H14A 109.5
C13 C14 H14B 109.5
H14A C14 H14B 109.5
C13 C14 H14C 109.5
H14A C14 H14C 109.5
H14B C14 H14C 109.5
C16 C15 P2 113.1(3)
C16 C15 H15A 109.0
P2 C15 H15A 109.0
C16 C15 H15B 109.0
P2 C15 H15B 109.0
H15A C15 H15B 107.8
C15 C16 H16A 109.5
C15 C16 H16B 109.5
H16A C16 H16B 109.5
C15 C16 H16C 109.5
H16A C16 H16C 109.5
H16B C16 H16C 109.5
C18 C17 P1 113.7(3)
C18 C17 H17A 108.8
P1 C17 H17A 108.8
C18 C17 H17B 108.8
P1 C17 H17B 108.8
H17A C17 H17B 107.7
C17 C18 H18A 109.5
C17 C18 H18B 109.5
H18A C18 H18B 109.5
C17 C18 H18C 109.5
H18A C18 H18C 109.5
H18B C18 H18C 109.5
C20 C19 P1 113.3(3)
C20 C19 H19A 108.9
P1 C19 H19A 108.9
C20 C19 H19B 108.9
P1 C19 H19B 108.9
H19A C19 H19B 107.7
C19 C20 H20A 109.5
C19 C20 H20B 109.5
H20A C20 H20B 109.5
C19 C20 H20C 109.5
H20A C20 H20C 109.5
H20B C20 H20C 109.5
C22 C21 P1 115.1(3)
C22 C21 H21A 108.5
P1 C21 H21A 108.5
C22 C21 H21B 108.5
P1 C21 H21B 108.5
H21A C21 H21B 107.5
C21 C22 H22A 109.5
C21 C22 H22B 109.5
H22A C22 H22B 109.5
C21 C22 H22C 109.5
H22A C22 H22C 109.5
H22B C22 H22C 109.5
F2 C23 F1 107.8(3)
F2 C23 F3 107.4(3)
F1 C23 F3 106.9(3)
F2 C23 S1 112.2(3)
F1 C23 S1 111.3(3)
F3 C23 S1 111.0(3)
F6 C24 F4 110.1(5)
F6 C24 F5 107.4(7)
F4 C24 F5 106.3(6)
F6 C24 S2 112.6(5)
F4 C24 S2 110.0(5)
F5 C24 S2 110.4(4)
C5 N1 C1 118.9(4)
C5 N1 Pt1 120.8(3)
C1 N1 Pt1 120.2(3)
C6 N2 C10 119.5(4)
C6 N2 Pt1 119.0(3)
C10 N2 Pt1 121.5(3)
C19 P1 C17 104.3(2)
C19 P1 C21 103.6(2)
C17 P1 C21 104.6(2)
C19 P1 Pt1 117.65(14)
C17 P1 Pt1 114.16(15)
C21 P1 Pt1 111.25(14)
C15 P2 C13 105.33(19)
C15 P2 C11 104.68(19)
C13 P2 C11 103.6(2)
C15 P2 Pt1 113.91(14)
C13 P2 Pt1 117.11(14)
C11 P2 Pt1 111.00(14)
N2 Pt1 N1 83.73(12)
N2 Pt1 P2 173.95(9)
N1 Pt1 P2 91.33(9)
N2 Pt1 P1 89.98(9)
N1 Pt1 P1 173.13(9)
P2 Pt1 P1 95.11(4)
O3 S1 O2 115.45(19)
O3 S1 O1 115.12(19)
O2 S1 O1 114.30(19)
O3 S1 C23 102.9(2)
O2 S1 C23 102.49(19)
O1 S1 C23 104.13(19)
O4 S2 O6 117.5(3)
O4 S2 O5 115.8(3)
O6 S2 O5 114.8(3)
O4 S2 C24 102.9(3)
O6 S2 C24 102.9(3)
O5 S2 C24 99.3(4)

loop_
_geom_bond_atom_site_label_1
_geom_bond_atom_site_label_2
_geom_bond_distance
C1 N1 1.348(5)
C1 C2 1.378(6)
C1 H1 0.9500
C2 C3 1.378(7)
C2 H2 0.9500
C3 C4 1.373(7)
C3 H3 0.9500
C4 C5 1.377(6)
C4 H4 0.9500
C5 N1 1.345(5)
C5 H5 0.9500
C6 N2 1.339(5)
C6 C7 1.384(6)
C6 H6 0.9500
C7 C8 1.379(7)
C7 H7 0.9500
C8 C9 1.383(7)
C8 H8 0.9500
C9 C10 1.386(6)
C9 H9 0.9500
C10 N2 1.344(5)
C10 H10 0.9500
C11 C12 1.527(6)
C11 P2 1.825(4)
C11 H11A 0.9900
C11 H11B 0.9900
C12 H12A 0.9800
C12 H12B 0.9800
C12 H12C 0.9800
C13 C14 1.530(6)
C13 P2 1.825(4)
C13 H13A 0.9900
C13 H13B 0.9900
C14 H14A 0.9800
C14 H14B 0.9800
C14 H14C 0.9800
C15 C16 1.536(6)
C15 P2 1.814(4)
C15 H15A 0.9900
C15 H15B 0.9900
C16 H16A 0.9800
C16 H16B 0.9800
C16 H16C 0.9800
C17 C18 1.529(6)
C17 P1 1.817(4)
C17 H17A 0.9900
C17 H17B 0.9900
C18 H18A 0.9800
C18 H18B 0.9800
C18 H18C 0.9800
C19 C20 1.522(6)
C19 P1 1.817(4)
C19 H19A 0.9900
C19 H19B 0.9900
C20 H20A 0.9800
C20 H20B 0.9800
C20 H20C 0.9800
C21 C22 1.539(6)
C21 P1 1.826(4)
C21 H21A 0.9900
C21 H21B 0.9900
C22 H22A 0.9800
C22 H22B 0.9800
C22 H22C 0.9800
C23 F2 1.330(5)
C23 F1 1.333(5)
C23 F3 1.335(5)
C23 S1 1.823(4)
C24 F6 1.307(7)
C24 F4 1.320(7)
C24 F5 1.337(9)
C24 S2 1.799(8)
N1 Pt1 2.103(3)
N2 Pt1 2.096(3)
O1 S1 1.444(3)
O2 S1 1.442(3)
O3 S1 1.438(3)
O4 S2 1.420(4)
O5 S2 1.460(5)
O6 S2 1.447(4)
P1 Pt1 2.2755(11)
P2 Pt1 2.2705(10)
